data_7123329
loop_
_publ_author_name
'Hill, Joshua A.'
'Murray, Claire A.'
'Tang, Chiu C.'
'Thygesen, Peter M. M.'
'Thompson, Amber L.'
'Goodwin, Andrew L.'

_publ_section_title
;
 Inorganic co-crystal formation and thermal disproportionation in a
 dicyanometallate &#x2018;superperovskite&#x2019;
;
_journal_name_full 'Chemical Communications'
_journal_paper_doi 10.1039/C8CC10277E
_journal_year 2019
_chemical_formula_moiety 'C38 H72 Au3 Cl1.00 Mn1 N8 O4.00'
_chemical_formula_sum 'C38 H72 Au3 Cl Mn N8 O4'
_chemical_formula_weight 1386.32
_chemical_name_systematic
;
(bis)tetra(n-butyl)ammonium manganese(II) (tris)dicyanoaurate perchlorate
;
_space_group_IT_number 130
_symmetry_cell_setting tetragonal
_symmetry_space_group_name_Hall '-P 4a 2ac'
_symmetry_space_group_name_H-M 'P 4/n c c :2'
_atom_sites_solution_hydrogens difmap
_atom_sites_solution_primary other
_audit_block_doi 10.5517/ccdc.csd.cc2240t2
_audit_creation_date 2018-12-29
_audit_creation_method CRYSTALS_ver_14.61
_audit_update_record
;
2019-04-16 deposited with the CCDC.    2019-04-23 downloaded from the CCDC.
;
_cell_angle_alpha 90
_cell_angle_beta 90
_cell_angle_gamma 90
_cell_formula_units_Z 8
_cell_length_a 21.4048(3)
_cell_length_b 21.4048(2)
_cell_length_c 21.3901(2)
_cell_measurement_reflns_used 37078
_cell_measurement_temperature 30
_cell_measurement_theta_max 32
_cell_measurement_theta_min 2
_cell_volume 9800.21(19)
_computing_cell_refinement 'CrysAlisPro, (Agilent, 2011)'
_computing_data_collection 'CrystalClear-SM Expert 2.0 r4 (Rigaku, 2009)'
_computing_data_reduction CrysAlisPro
_computing_molecular_graphics 'CAMERON (Watkin et al., 1996)'
_computing_publication_material CRYSTALS
_computing_structure_refinement 'CRYSTALS (Betteridge et al., 2003)'
_computing_structure_solution 'Superflip (Palatinus & Chapuis, 2007)'
_diffrn_ambient_temperature 30
_diffrn_detector CCD
_diffrn_measured_fraction_theta_full 0.995
_diffrn_measured_fraction_theta_max 0.913
_diffrn_measurement_device 'CrystalLogic Kappa (3 circle)'
_diffrn_measurement_device_type 'Rigaku Saturn724+ (2x2 bin mode)'
_diffrn_measurement_method 'profile data from \w-scans'
_diffrn_radiation_monochromator Synchrotron
_diffrn_radiation_type Synchrotron
_diffrn_radiation_wavelength 0.68890
_diffrn_reflns_av_R_equivalents 0.000
_diffrn_reflns_limit_h_max 12
_diffrn_reflns_limit_h_min -29
_diffrn_reflns_limit_k_max 17
_diffrn_reflns_limit_k_min -32
_diffrn_reflns_limit_l_max 13
_diffrn_reflns_limit_l_min -33
_diffrn_reflns_number 8625
_diffrn_reflns_theta_full 25.370
_diffrn_reflns_theta_max 32.114
_diffrn_reflns_theta_min 1.844
_diffrn_source Synchrotron
_diffrn_standards_number 0
_exptl_absorpt_coefficient_mu 8.538
_exptl_absorpt_correction_T_max 0.91
_exptl_absorpt_correction_T_min 0.04
_exptl_absorpt_correction_type multi-scan
_exptl_absorpt_process_details
;
CrysAlisPro, Agilent Technologies,
Version 1.171.37.35 (release 13-08-2014 CrysAlis171 .NET)
(compiled Aug 13 2014,18:06:01)
Empirical absorption correction using spherical harmonics,
 implemented in SCALE3 ABSPACK scaling algorithm.
;
_exptl_crystal_colour colourless
_exptl_crystal_density_diffrn 1.879
_exptl_crystal_density_meas ?
_exptl_crystal_density_method 'not measured'
_exptl_crystal_description block
_exptl_crystal_F_000 5335.992
_exptl_crystal_recrystallization_method 'Solution diffusion'
_exptl_crystal_size_max 0.010
_exptl_crystal_size_mid 0.010
_exptl_crystal_size_min 0.010
_refine_diff_density_max 9.96
_refine_diff_density_min -15.97
_refine_ls_extinction_method None
_refine_ls_goodness_of_fit_ref 1.0653
_refine_ls_hydrogen_treatment constr
_refine_ls_matrix_type full
_refine_ls_number_parameters 228
_refine_ls_number_reflns 4677
_refine_ls_number_restraints 629
_refine_ls_R_factor_all 0.1799
_refine_ls_R_factor_gt 0.1286
_refine_ls_shift/su_max 0.0059366
_refine_ls_shift/su_mean 0.0008734
_refine_ls_structure_factor_coef F
_refine_ls_weighting_details
;
 Method= Modified Sheldrick 
 w=1/[\s^2^(F) + ( 0.00P)^2^ + 2.89P] 
 ,where P=(max(Fo,0) + 2Fc)/3 
;
_refine_ls_weighting_scheme calc
_refine_ls_wR_factor_all 0.2779
_refine_ls_wR_factor_gt 0.1923
_refine_ls_wR_factor_ref 0.1662
_reflns_limit_h_max 22
_reflns_limit_h_min 0
_reflns_limit_k_max 32
_reflns_limit_k_min 0
_reflns_limit_l_max 32
_reflns_limit_l_min 0
_reflns_number_gt 5488
_reflns_number_total 8625
_reflns_threshold_expression I>2.0\s(I)
_oxford_diffrn_Wilson_B_factor 2.04
_oxford_diffrn_Wilson_scale 4.74
_oxford_refine_ls_r_factor_ref 0.1142
_oxford_refine_ls_scale 0.64(5)
_oxford_reflns_number_all 8625
_oxford_reflns_threshold_expression_ref I>3.0\s(I)
_oxford_structure_analysis_title 048jah14-
_cod_data_source_file c8cc10277e2.cif
_cod_data_source_block global
_cod_depositor_comments
;
The following automatic conversions were performed:

'_atom_sites_solution_primary' value 'Other' changed to 'other'
according to
/home/data/users/saulius/crontab/automatic-downloads/rss-feeds/RSC/lib/dictionaries/cif_core.dic
dictionary named 'cif_core.dic' version 2.4.2 from 2011-04-26.

'_exptl_crystal_density_meas' value 'not measured' was changed to '?'
- the value is perceived as not measured.

Automatic conversion script
Id: cif_fix_values 4973 2017-02-22 13:04:09Z antanas 
;
_cod_original_cell_volume 9800.2(2)
_cod_original_sg_symbol_H-M 'P 4/n c c'
_cod_original_formula_sum 'C38 H72 Au3 Cl1.00 Mn1 N8 O4.00'
_cod_database_code 7123329

loop_
_symmetry_equiv_pos_as_xyz
x,y,z
-x,-y,-z
-y+1/2,x,z
y+1/2,-x,-z
-x+1/2,-y+1/2,z
x+1/2,y+1/2,-z
y,-x+1/2,z
-y,x+1/2,-z
-x+1/2,y,z+1/2
x+1/2,-y,-z+1/2
y,x,z+1/2
-y,-x,-z+1/2
x,-y+1/2,z+1/2
-x,y+1/2,-z+1/2
-y+1/2,-x+1/2,z+1/2
y+1/2,x+1/2,-z+1/2

loop_
_atom_site_label
_atom_site_type_symbol
_atom_site_fract_x
_atom_site_fract_y
_atom_site_fract_z
_atom_site_U_iso_or_equiv
_atom_site_occupancy
_atom_site_adp_type
_atom_site_refinement_flags_posn
_atom_site_refinement_flags_adp
_atom_site_disorder_assembly
_atom_site_disorder_group
Mn1 Mn 0.5000 0.5000 0.5000 0.0233 1.0000 Uani S . . .
Au2 Au 0.4953(5) 0.5047(5) 0.2500 0.0345 1.0000 Uani S T . .
Au3 Au 0.4968(6) 0.2498(8) 0.5055(6) 0.0355 1.0000 Uani . . . .
C4 C 0.341(13) 0.503(13) 0.506(12) 0.0504 1.0000 Uani . . . .
N5 N 0.397(11) 0.508(10) 0.506(11) 0.0382 1.0000 Uani . . . .
C6 C 0.494(12) 0.501(10) 0.343(13) 0.0420 1.0000 Uani . . . .
N7 N 0.494(11) 0.500(9) 0.398(10) 0.0374 1.0000 Uani . . . .
C8 C 0.495(12) 0.344(12) 0.504(12) 0.0362 1.0000 Uani . . . .
N9 N 0.492(11) 0.395(11) 0.501(10) 0.0365 1.0000 Uani . . . .
N10 N 0.4927(18) 0.289(3) 0.2589(19) 0.0736 1.0000 Uani D . . .
C20 C 0.467(3) 0.327(4) 0.204(3) 0.1514 1.0000 Uani D . . 2
C21 C 0.420(3) 0.300(4) 0.164(3) 0.1514 1.0000 Uani D . . 2
C22 C 0.382(3) 0.349(4) 0.129(3) 0.1515 1.0000 Uani D . . 2
C23 C 0.333(3) 0.330(4) 0.083(3) 0.1515 1.0000 Uani D . . 2
C30 C 0.553(3) 0.327(4) 0.290(4) 0.1664 1.0000 Uani D . . 3
C31 C 0.581(3) 0.299(4) 0.344(4) 0.1664 1.0000 Uani D . . 3
C32 C 0.624(3) 0.344(4) 0.380(4) 0.1664 1.0000 Uani D . . 3
C33 C 0.660(3) 0.322(4) 0.435(4) 0.1664 1.0000 Uani D . . 3
C40 C 0.514(3) 0.223(4) 0.235(3) 0.1432 1.0000 Uani D . . 4
C41 C 0.562(3) 0.222(4) 0.188(3) 0.1432 1.0000 Uani D . . 4
C42 C 0.573(3) 0.157(4) 0.162(3) 0.1432 1.0000 Uani D . . 4
C43 C 0.623(3) 0.146(4) 0.114(3) 0.1432 1.0000 Uani D . . 4
C50 C 0.443(4) 0.281(4) 0.307(4) 0.1327 1.0000 Uani D . . 5
C51 C 0.421(4) 0.338(4) 0.334(4) 0.1327 1.0000 Uani D . . 5
C52 C 0.369(4) 0.329(4) 0.382(4) 0.1327 1.0000 Uani D . . 5
C53 C 0.343(4) 0.383(4) 0.417(4) 0.1328 1.0000 Uani D . . 5
Cl60 Cl 0.2500 0.2500 0.2485 0.0500 0.3333 Uiso D . 1 .
O61 O 0.2099 0.1960 0.2475 0.0500 0.0833 Uiso D . 1 -1
O62 O 0.2468 0.2814 0.1890 0.0500 0.0833 Uiso D . 1 -1
O63 O 0.3134 0.2307 0.2602 0.0500 0.0833 Uiso D . 1 -1
O64 O 0.2299 0.2920 0.2971 0.0500 0.0833 Uiso D . 1 -1
Cl80 Cl 0.7572 0.2550 0.2565 0.0500 0.0833 Uiso D . 2 -1
O81 O 0.8021 0.3051 0.2555 0.0500 0.0833 Uiso D . 2 -1
O82 O 0.7572 0.2237 0.1969 0.0500 0.0833 Uiso D . 2 -1
O83 O 0.6959 0.2799 0.2687 0.0500 0.0833 Uiso D . 2 -1
O84 O 0.7737 0.2112 0.3048 0.0500 0.0833 Uiso D . 2 -1
Cl160 Cl 0.2500 0.2500 0.2485 0.0500 0.3333 Uiso D . 1 .
O161 O 0.2576 0.2563 0.3150 0.0500 0.0833 Uiso D . 1 -2
O162 O 0.1846 0.2534 0.2329 0.0500 0.0833 Uiso D . 1 -2
O163 O 0.2748 0.1907 0.2286 0.0500 0.0833 Uiso D . 1 -2
O164 O 0.2830 0.2997 0.2173 0.0500 0.0833 Uiso D . 1 -2
Cl180 Cl 0.7572 0.2550 0.2565 0.0500 0.0833 Uiso D . 2 -2
O181 O 0.7546 0.2429 0.1903 0.0500 0.0833 Uiso D . 2 -2
O182 O 0.8182 0.2785 0.2726 0.0500 0.0833 Uiso D . 2 -2
O183 O 0.7455 0.1980 0.2902 0.0500 0.0833 Uiso D . 2 -2
O184 O 0.7105 0.3006 0.2727 0.0500 0.0833 Uiso D . 2 -2
Cl260 Cl 0.2500 0.2500 0.2485 0.0500 0.3333 Uiso D . 1 .
O261 O 0.2557 0.2531 0.1815 0.0500 0.0833 Uiso D . 1 -3
O262 O 0.2275 0.1891 0.2662 0.0500 0.0833 Uiso D . 1 -3
O263 O 0.2066 0.2970 0.2695 0.0500 0.0833 Uiso D . 1 -3
O264 O 0.3102 0.2608 0.2767 0.0500 0.0833 Uiso D . 1 -3
Cl280 Cl 0.7572 0.2550 0.2565 0.0500 0.0833 Uiso D . 2 -3
O281 O 0.7966 0.2031 0.2397 0.0500 0.0833 Uiso D . 2 -3
O282 O 0.6972 0.2482 0.2268 0.0500 0.0833 Uiso D . 2 -3
O283 O 0.7859 0.3124 0.2362 0.0500 0.0833 Uiso D . 2 -3
O284 O 0.7491 0.2563 0.3232 0.0500 0.0833 Uiso D . 2 -3
H201 H 0.5016 0.3403 0.1793 0.1491 1.0000 Uiso DR . . 2
H202 H 0.4473 0.3628 0.2218 0.1491 1.0000 Uiso DR . . 2
H211 H 0.4421 0.2757 0.1347 0.1492 1.0000 Uiso DR . . 2
H212 H 0.3926 0.2745 0.1876 0.1492 1.0000 Uiso DR . . 2
H221 H 0.4106 0.3746 0.1073 0.1494 1.0000 Uiso DR . . 2
H222 H 0.3611 0.3735 0.1603 0.1494 1.0000 Uiso DR . . 2
H231 H 0.3135 0.3656 0.0660 0.1496 1.0000 Uiso DR . . 2
H232 H 0.3517 0.3059 0.0508 0.1496 1.0000 Uiso DR . . 2
H233 H 0.3022 0.3048 0.1038 0.1496 1.0000 Uiso DR . . 2
H301 H 0.5840 0.3319 0.2584 0.1663 1.0000 Uiso DR . . 3
H302 H 0.5394 0.3667 0.3037 0.1663 1.0000 Uiso DR . . 3
H311 H 0.6048 0.2648 0.3294 0.1662 1.0000 Uiso DR . . 3
H312 H 0.5496 0.2842 0.3722 0.1662 1.0000 Uiso DR . . 3
H321 H 0.6535 0.3584 0.3501 0.1663 1.0000 Uiso DR . . 3
H322 H 0.5984 0.3774 0.3933 0.1663 1.0000 Uiso DR . . 3
H331 H 0.6840 0.3552 0.4515 0.1663 1.0000 Uiso DR . . 3
H332 H 0.6866 0.2884 0.4234 0.1663 1.0000 Uiso DR . . 3
H333 H 0.6315 0.3074 0.4666 0.1663 1.0000 Uiso DR . . 3
H401 H 0.5270 0.1985 0.2698 0.1415 1.0000 Uiso DR . . 4
H402 H 0.4790 0.2046 0.2159 0.1415 1.0000 Uiso DR . . 4
H411 H 0.5989 0.2359 0.2079 0.1415 1.0000 Uiso DR . . 4
H412 H 0.5516 0.2494 0.1545 0.1415 1.0000 Uiso DR . . 4
H421 H 0.5821 0.1306 0.1962 0.1415 1.0000 Uiso DR . . 4
H422 H 0.5346 0.1439 0.1431 0.1415 1.0000 Uiso DR . . 4
H431 H 0.6234 0.1028 0.1027 0.1418 1.0000 Uiso DR . . 4
H432 H 0.6623 0.1570 0.1310 0.1418 1.0000 Uiso DR . . 4
H433 H 0.6148 0.1703 0.0779 0.1418 1.0000 Uiso DR . . 4
H501 H 0.4585 0.2543 0.3386 0.1302 1.0000 Uiso DR . . 5
H502 H 0.4077 0.2628 0.2875 0.1302 1.0000 Uiso DR . . 5
H511 H 0.4560 0.3566 0.3537 0.1303 1.0000 Uiso DR . . 5
H512 H 0.4061 0.3658 0.3019 0.1303 1.0000 Uiso DR . . 5
H521 H 0.3850 0.3007 0.4120 0.1305 1.0000 Uiso DR . . 5
H522 H 0.3351 0.3099 0.3602 0.1305 1.0000 Uiso DR . . 5
H531 H 0.3112 0.3693 0.4446 0.1308 1.0000 Uiso DR . . 5
H532 H 0.3752 0.4031 0.4398 0.1308 1.0000 Uiso DR . . 5
H533 H 0.3253 0.4124 0.3880 0.1308 1.0000 Uiso DR . . 5

loop_
_atom_site_aniso_label
_atom_site_aniso_U_11
_atom_site_aniso_U_22
_atom_site_aniso_U_33
_atom_site_aniso_U_23
_atom_site_aniso_U_13
_atom_site_aniso_U_12
Mn1 0.029(11) 0.015(14) 0.025(14) 0.002(12) 0.000(13) 0.003(12)
Au2 0.041(5) 0.041(5) 0.022(6) 0.000(4) 0.000(4) 0.020(6)
Au3 0.040(6) 0.020(5) 0.046(7) 0.000(5) 0.020(5) -0.002(7)
C4 0.040(12) 0.065(17) 0.047(17) 0.031(17) -0.001(17) 0.007(17)
N5 0.040(12) 0.034(17) 0.041(17) 0.015(17) 0.002(17) -0.008(17)
C6 0.060(12) 0.026(17) 0.039(17) 0.001(17) 0.003(17) 0.016(17)
N7 0.065(12) 0.024(17) 0.023(17) 0.003(17) 0.004(17) -0.006(17)
C8 0.039(12) 0.018(17) 0.051(17) -0.005(17) 0.000(17) 0.010(17)
N9 0.035(12) 0.020(17) 0.055(17) 0.003(17) -0.004(17) -0.008(17)
N10 0.070(12) 0.081(17) 0.070(17) -0.007(17) 0.010(17) 0.041(17)
C20 0.152(5) 0.150(4) 0.152(7) 0.002(3) 0.004(5) 0.002(4)
C21 0.152(5) 0.150(4) 0.152(6) 0.002(3) 0.004(5) 0.002(4)
C22 0.152(5) 0.150(4) 0.152(6) 0.002(3) 0.004(5) 0.002(4)
C23 0.152(5) 0.150(4) 0.152(6) 0.002(3) 0.004(5) 0.002(3)
C30 0.166(5) 0.166(4) 0.167(7) 0.000(6) 0.000(4) 0.000(3)
C31 0.166(5) 0.166(4) 0.167(7) 0.000(5) 0.000(4) 0.000(3)
C32 0.166(5) 0.166(5) 0.167(7) 0.000(5) 0.000(5) 0.000(2)
C33 0.166(5) 0.166(5) 0.167(7) 0.000(5) 0.000(5) 0.000(2)
C40 0.144(5) 0.141(4) 0.144(7) 0.001(5) -0.003(6) -0.001(6)
C41 0.144(5) 0.141(3) 0.144(7) 0.001(4) -0.003(6) -0.001(6)
C42 0.144(5) 0.141(3) 0.144(7) 0.001(4) -0.003(6) -0.001(6)
C43 0.144(5) 0.141(3) 0.144(7) 0.001(4) -0.003(6) 0.000(7)
C50 0.129(5) 0.139(8) 0.130(7) 0.003(5) -0.002(3) -0.001(5)
C51 0.129(5) 0.139(8) 0.130(7) 0.003(5) -0.002(3) -0.001(5)
C52 0.129(5) 0.139(8) 0.130(7) 0.003(5) -0.002(2) -0.001(5)
C53 0.129(5) 0.139(8) 0.130(7) 0.003(5) -0.002(2) -0.001(5)

loop_
_atom_type_symbol
_atom_type_scat_dispersion_real
_atom_type_scat_dispersion_imag
_atom_type_scat_Cromer_Mann_a1
_atom_type_scat_Cromer_Mann_b1
_atom_type_scat_Cromer_Mann_a2
_atom_type_scat_Cromer_Mann_b2
_atom_type_scat_Cromer_Mann_a3
_atom_type_scat_Cromer_Mann_b3
_atom_type_scat_Cromer_Mann_a4
_atom_type_scat_Cromer_Mann_b4
_atom_type_scat_Cromer_Mann_c
_atom_type_scat_source
C 0.0030 0.0020 2.3100 20.8439 1.0200 10.2075 1.5886 0.5687 0.8650 51.6512 0.2156 'International Tables Vol C 4.2.6.8 and 6.1.1.4'
H 0.0000 0.0000 0.4930 10.5109 0.3229 26.1257 0.1402 3.1424 0.0408 57.7998 0.0030 'International Tables Vol C 4.2.6.8 and 6.1.1.4'
N 0.0060 0.0030 12.2126 0.0057 3.1322 9.8933 2.0125 28.9975 1.1663 0.5826 -11.5290 'International Tables Vol C 4.2.6.8 and 6.1.1.4'
O 0.0100 0.0060 3.0485 13.2771 2.2868 5.7011 1.5463 0.3239 0.8670 32.9089 0.2508 'International Tables Vol C 4.2.6.8 and 6.1.1.4'
Cl 0.1410 0.1500 11.4604 0.0104 7.1964 1.1662 6.2556 18.5194 1.6455 47.7784 -9.5574 'International Tables Vol C 4.2.6.8 and 6.1.1.4'
Mn 0.3290 0.6900 11.2819 5.3409 7.3573 0.3432 3.0193 17.8674 2.2441 83.7543 1.0896 'International Tables Vol C 4.2.6.8 and 6.1.1.4'
Au -1.7460 8.3930 16.8819 0.4611 18.5913 8.6216 25.5582 1.4826 5.8600 36.3956 12.0658 'International Tables Vol C 4.2.6.8 and 6.1.1.4'

loop_
_citation_id
_citation_doi
_citation_year
1 10.1039/C8CC10277E 2019

loop_
_geom_angle_atom_site_label_1
_geom_angle_site_symmetry_1
_geom_angle_atom_site_label_2
_geom_angle_atom_site_label_3
_geom_angle_site_symmetry_3
_geom_angle
_geom_angle_publ_flag
N5 2_666 Mn1 N7 2_666 90(9) yes
N5 2_666 Mn1 N9 2_666 90(8) yes
N7 2_666 Mn1 N9 2_666 91(8) yes
N5 2_666 Mn1 N5 . 179.995 yes
N7 2_666 Mn1 N5 . 90(9) yes
N9 2_666 Mn1 N5 . 90(8) yes
N5 2_666 Mn1 N7 . 90(9) yes
N7 2_666 Mn1 N7 . 179.995 yes
N9 2_666 Mn1 N7 . 89(8) yes
N5 . Mn1 N7 . 90(9) yes
N5 2_666 Mn1 N9 . 90(8) yes
N7 2_666 Mn1 N9 . 89(8) yes
N9 2_666 Mn1 N9 . 179.995 yes
N5 . Mn1 N9 . 90(8) yes
N7 . Mn1 N9 . 91(8) yes
C6 12_665 Au2 C6 . 179(13) yes
C4 7_555 Au3 C8 . 180(10) yes
Au3 3_555 C4 N5 . 180(20) yes
Mn1 . N5 C4 . 170(20) yes
Au2 . C6 N7 . 180(20) yes
Mn1 . N7 C6 . 180(20) yes
Au3 . C8 N9 . 180(20) yes
Mn1 . N9 C8 . 170(20) yes
N10 . C20 C21 . 119.4(19) yes
N10 . C20 H201 . 107.1 no
C21 . C20 H201 . 110.2 no
N10 . C20 H202 . 105.4 no
C21 . C20 H202 . 104.9 no
H201 . C20 H202 . 109.5 no
C20 . C21 C22 . 112.918(13) yes
C20 . C21 H211 . 105.8 no
C22 . C21 H211 . 108.7 no
C20 . C21 H212 . 111.1 no
C22 . C21 H212 . 108.7 no
H211 . C21 H212 . 109.5 no
C21 . C22 C23 . 120.559(12) yes
C21 . C22 H221 . 106.7 no
C23 . C22 H221 . 106.6 no
C21 . C22 H222 . 106.7 no
C23 . C22 H222 . 106.6 no
H221 . C22 H222 . 109.5 no
C22 . C23 H231 . 109.5 no
C22 . C23 H232 . 109.4 no
H231 . C23 H232 . 109.5 no
C22 . C23 H233 . 109.4 no
H231 . C23 H233 . 109.4 no
H232 . C23 H233 . 109.5 no
N10 . C30 C31 . 116.4(18) yes
N10 . C30 H301 . 107.8 no
C31 . C30 H301 . 110.1 no
N10 . C30 H302 . 108.2 no
C31 . C30 H302 . 104.8 no
H301 . C30 H302 . 109.5 no
C30 . C31 C32 . 112.845(13) yes
C30 . C31 H311 . 105.8 no
C32 . C31 H311 . 108.7 no
C30 . C31 H312 . 111.2 no
C32 . C31 H312 . 108.7 no
H311 . C31 H312 . 109.5 no
C31 . C32 C33 . 120.586(13) yes
C31 . C32 H321 . 106.7 no
C33 . C32 H321 . 106.6 no
C31 . C32 H322 . 106.7 no
C33 . C32 H322 . 106.6 no
H321 . C32 H322 . 109.5 no
C32 . C33 H331 . 109.5 no
C32 . C33 H332 . 109.4 no
H331 . C33 H332 . 109.4 no
C32 . C33 H333 . 109.4 no
H331 . C33 H333 . 109.5 no
H332 . C33 H333 . 109.5 no
N10 . C40 C41 . 117(2) yes
N10 . C40 H401 . 109.3 no
C41 . C40 H401 . 110.0 no
N10 . C40 H402 . 106.2 no
C41 . C40 H402 . 104.7 no
H401 . C40 H402 . 109.5 no
C40 . C41 C42 . 112.785(13) yes
C40 . C41 H411 . 105.9 no
C42 . C41 H411 . 108.7 no
C40 . C41 H412 . 111.2 no
C42 . C41 H412 . 108.7 no
H411 . C41 H412 . 109.5 no
C41 . C42 C43 . 120.614(12) yes
C41 . C42 H421 . 106.6 no
C43 . C42 H421 . 106.6 no
C41 . C42 H422 . 106.7 no
C43 . C42 H422 . 106.6 no
H421 . C42 H422 . 109.5 no
C42 . C43 H431 . 109.5 no
C42 . C43 H432 . 109.5 no
H431 . C43 H432 . 109.5 no
C42 . C43 H433 . 109.5 no
H431 . C43 H433 . 109.5 no
H432 . C43 H433 . 109.5 no
N10 . C50 C51 . 115(2) yes
N10 . C50 H501 . 108.1 no
C51 . C50 H501 . 110.8 no
N10 . C50 H502 . 108.2 no
C51 . C50 H502 . 105.5 no
H501 . C50 H502 . 109.5 no
C50 . C51 C52 . 113.266(13) yes
C50 . C51 H511 . 105.5 no
C52 . C51 H511 . 108.8 no
C50 . C51 H512 . 110.8 no
C52 . C51 H512 . 108.8 no
H511 . C51 H512 . 109.5 no
C51 . C52 C53 . 120.426(13) yes
C51 . C52 H521 . 106.8 no
C53 . C52 H521 . 106.5 no
C51 . C52 H522 . 106.8 no
C53 . C52 H522 . 106.5 no
H521 . C52 H522 . 109.5 no
C52 . C53 H531 . 109.6 no
C52 . C53 H532 . 109.4 no
H531 . C53 H532 . 109.5 no
C52 . C53 H533 . 109.4 no
H531 . C53 H533 . 109.4 no
H532 . C53 H533 . 109.5 no
O61 . Cl60 O62 . 109.477 yes
O61 . Cl60 O63 . 109.501 yes
O62 . Cl60 O63 . 109.461 yes
O61 . Cl60 O64 . 109.456 yes
O62 . Cl60 O64 . 109.434 yes
O63 . Cl60 O64 . 109.499 yes
O81 . Cl80 O82 . 109.477 yes
O81 . Cl80 O83 . 109.504 yes
O82 . Cl80 O83 . 109.458 yes
O81 . Cl80 O84 . 109.458 yes
O82 . Cl80 O84 . 109.436 yes
O83 . Cl80 O84 . 109.496 yes
O161 . Cl160 O162 . 109.463 yes
O161 . Cl160 O163 . 109.456 yes
O162 . Cl160 O163 . 109.494 yes
O161 . Cl160 O164 . 109.442 yes
O162 . Cl160 O164 . 109.507 yes
O163 . Cl160 O164 . 109.466 yes
O181 . Cl180 O182 . 109.456 yes
O181 . Cl180 O183 . 109.446 yes
O182 . Cl180 O183 . 109.487 yes
O181 . Cl180 O184 . 109.458 yes
O182 . Cl180 O184 . 109.512 yes
O183 . Cl180 O184 . 109.467 yes
O261 . Cl260 O262 . 109.465 yes
O261 . Cl260 O263 . 109.459 yes
O262 . Cl260 O263 . 109.455 yes
O261 . Cl260 O264 . 109.435 yes
O262 . Cl260 O264 . 109.497 yes
O263 . Cl260 O264 . 109.516 yes
O281 . Cl280 O282 . 109.511 yes
O281 . Cl280 O283 . 109.451 yes
O282 . Cl280 O283 . 109.504 yes
O281 . Cl280 O284 . 109.467 yes
O282 . Cl280 O284 . 109.431 yes
O283 . Cl280 O284 . 109.463 yes

loop_
_geom_bond_atom_site_label_1
_geom_bond_atom_site_label_2
_geom_bond_site_symmetry_2
_geom_bond_distance
_geom_bond_publ_flag
Mn1 N5 2_666 2.2(2) yes
Mn1 N7 2_666 2.2(2) yes
Mn1 N9 2_666 2.2(2) yes
Mn1 N5 . 2.2(2) yes
Mn1 N7 . 2.2(2) yes
Mn1 N9 . 2.2(2) yes
Au2 C6 12_665 2.0(3) yes
Au2 C6 . 2.0(3) yes
Au3 C4 7_555 1.9(3) yes
Au3 C8 . 2.0(2) yes
C4 N5 . 1.2(4) yes
C6 N7 . 1.2(3) yes
C8 N9 . 1.1(3) yes
N10 C20 . 1.54(10) yes
C20 C21 . 1.427(17) yes
C20 H201 . 0.950 no
C20 H202 . 0.950 no
C21 C22 . 1.524(17) yes
C21 H211 . 0.950 no
C21 H212 . 0.950 no
C22 C23 . 1.499(17) yes
C22 H221 . 0.950 no
C22 H222 . 0.950 no
C23 H231 . 0.950 no
C23 H232 . 0.950 no
C23 H233 . 0.950 no
C30 C31 . 1.427(17) yes
C30 H301 . 0.950 no
C30 H302 . 0.950 no
C31 C32 . 1.524(17) yes
C31 H311 . 0.950 no
C31 H312 . 0.950 no
C32 C33 . 1.499(17) yes
C32 H321 . 0.950 no
C32 H322 . 0.950 no
C33 H331 . 0.950 no
C33 H332 . 0.950 no
C33 H333 . 0.950 no
C40 C41 . 1.427(17) yes
C40 H401 . 0.950 no
C40 H402 . 0.950 no
C41 C42 . 1.524(17) yes
C41 H411 . 0.950 no
C41 H412 . 0.950 no
C42 C43 . 1.499(17) yes
C42 H421 . 0.950 no
C42 H422 . 0.950 no
C43 H431 . 0.950 no
C43 H432 . 0.950 no
C43 H433 . 0.950 no
C50 C51 . 1.427(17) yes
C50 H501 . 0.950 no
C50 H502 . 0.950 no
C51 C52 . 1.524(17) yes
C51 H511 . 0.950 no
C51 H512 . 0.950 no
C52 C53 . 1.499(17) yes
C52 H521 . 0.950 no
C52 H522 . 0.950 no
C53 H531 . 0.950 no
C53 H532 . 0.950 no
C53 H533 . 0.950 no
Cl60 O61 . 1.440 yes
Cl60 O62 . 1.439 yes
Cl60 O63 . 1.441 yes
Cl60 O64 . 1.440 yes
Cl80 O81 . 1.440 yes
Cl80 O82 . 1.439 yes
Cl80 O83 . 1.441 yes
Cl80 O84 . 1.440 yes
Cl160 O161 . 1.439 yes
Cl160 O162 . 1.441 yes
Cl160 O163 . 1.440 yes
Cl160 O164 . 1.440 yes
Cl180 O181 . 1.439 yes
Cl180 O182 . 1.441 yes
Cl180 O183 . 1.440 yes
Cl180 O184 . 1.440 yes
Cl260 O261 . 1.439 yes
Cl260 O262 . 1.440 yes
Cl260 O263 . 1.440 yes
Cl260 O264 . 1.441 yes
Cl280 O281 . 1.440 yes
Cl280 O282 . 1.441 yes
Cl280 O283 . 1.440 yes
Cl280 O284 . 1.439 yes
